data_4000876
loop_
_publ_author_name
'Gustafsson, Mikaela'
'Bartoszewicz, Agnieszka'
'Mart\'in-Matute, Bel\'en'
'Sun, Junliang'
'Grins, Jekabs'
'Zhao, Tony'
'Li, Zhongyue'
'Zhu, Guangshan'
'Zou, Xiaodong'

_publ_section_title
;
 A Family of Highly Stable Lanthanide Metal&#x2212;Organic Frameworks:
 Structural Evolution and Catalytic Activity
;
_journal_issue 11
_journal_name_full 'Chemistry of Materials'
_journal_page_first 3316
_journal_paper_doi 10.1021/cm100503q
_journal_volume 22
_journal_year 2010
_chemical_formula_moiety 'C9 H3 O7 Yb1'
_chemical_formula_sum 'C9 H3 O7 Yb'
_chemical_formula_weight 396.15
_chemical_name_common Yb(C6H3(CO2)3)H2O
_chemical_name_systematic
;
 ?
;
_space_group_IT_number 91
_symmetry_cell_setting tetragonal
_symmetry_space_group_name_Hall 'P 4w 2c'
_symmetry_space_group_name_H-M 'P 41 2 2'
_atom_sites_solution_hydrogens geom
_atom_sites_solution_primary direct
_atom_sites_solution_secondary difmap
_audit_creation_method SHELXL-97
_cell_angle_alpha 90.00
_cell_angle_beta 90.00
_cell_angle_gamma 90.00
_cell_formula_units_Z 4
_cell_length_a 10.2410(3)
_cell_length_b 10.2410(3)
_cell_length_c 14.4026(5)
_cell_measurement_temperature 100(2)
_cell_volume 1510.52(8)
_computing_cell_refinement TwinSolve
_computing_data_collection 'MARCCD program'
_computing_data_reduction TwinSolve
_computing_molecular_graphics 'SHELXS-97 (Sheldrick, 1990)'
_computing_publication_material 'SHELXL-97 (Sheldrick, 1997)'
_computing_structure_refinement 'SHELXL-97 (Sheldrick, 1997)'
_computing_structure_solution 'SHELXS-97 (Sheldrick, 1990)'
_diffrn_ambient_temperature 100(2)
_diffrn_measured_fraction_theta_full 0.986
_diffrn_measured_fraction_theta_max 0.986
_diffrn_measurement_device_type 'CCD area detector'
_diffrn_radiation_monochromator graphite
_diffrn_radiation_source 'fine-focus sealed tube'
_diffrn_radiation_type synchrotron
_diffrn_radiation_wavelength 0.90700
_diffrn_reflns_av_R_equivalents 0.1189
_diffrn_reflns_av_sigmaI/netI 0.0341
_diffrn_reflns_limit_h_max 12
_diffrn_reflns_limit_h_min -12
_diffrn_reflns_limit_k_max 12
_diffrn_reflns_limit_k_min -12
_diffrn_reflns_limit_l_max 17
_diffrn_reflns_limit_l_min -17
_diffrn_reflns_number 18143
_diffrn_reflns_theta_full 33.04
_diffrn_reflns_theta_max 33.04
_diffrn_reflns_theta_min 5.68
_exptl_absorpt_coefficient_mu 11.360
_exptl_absorpt_correction_T_max 0.8949
_exptl_absorpt_correction_T_min 0.3963
_exptl_absorpt_correction_type gaussian
_exptl_absorpt_process_details SADABS
_exptl_crystal_colour colourless
_exptl_crystal_density_diffrn 1.742
_exptl_crystal_density_method 'not measured'
_exptl_crystal_description needle
_exptl_crystal_F_000 732
_exptl_crystal_size_max 0.10
_exptl_crystal_size_mid 0.01
_exptl_crystal_size_min 0.01
_platon_squeeze_details
;
;
_refine_diff_density_max 1.288
_refine_diff_density_min -0.849
_refine_diff_density_rms 0.161
_refine_ls_abs_structure_details 'Flack H D (1983), Acta Cryst. A39, 876-881'
_refine_ls_abs_structure_Flack 0.00(2)
_refine_ls_extinction_method none
_refine_ls_goodness_of_fit_ref 1.054
_refine_ls_hydrogen_treatment constraint
_refine_ls_matrix_type full
_refine_ls_number_parameters 80
_refine_ls_number_reflns 1382
_refine_ls_number_restraints 0
_refine_ls_restrained_S_all 1.054
_refine_ls_R_factor_all 0.0296
_refine_ls_R_factor_gt 0.0292
_refine_ls_shift/su_max 0.000
_refine_ls_shift/su_mean 0.000
_refine_ls_structure_factor_coef Fsqd
_refine_ls_weighting_details 'calc w=1/[\s^2^(Fo^2^)+(0.0464P)^2^+6.7133P] where P=(Fo^2^+2Fc^2^)/3'
_refine_ls_weighting_scheme calc
_refine_ls_wR_factor_gt 0.0793
_refine_ls_wR_factor_ref 0.0795
_reflns_number_gt 1368
_reflns_number_total 1382
_reflns_threshold_expression >2sigma(I)
_cod_data_source_file cm100503q_si_004.cif
_cod_data_source_block shelxl
_cod_original_sg_symbol_H-M P4122
_cod_original_formula_sum 'C9 H3 O7 Yb1'
_cod_database_code 4000876

loop_
_symmetry_equiv_pos_as_xyz
'x, y, z'
'-x, -y, z+1/2'
'-y, x, z+1/4'
'y, -x, z+3/4'
'-x, y, -z'
'x, -y, -z+1/2'
'y, x, -z+3/4'
'-y, -x, -z+1/4'

loop_
_atom_site_label
_atom_site_type_symbol
_atom_site_fract_x
_atom_site_fract_y
_atom_site_fract_z
_atom_site_U_iso_or_equiv
_atom_site_adp_type
_atom_site_occupancy
_atom_site_symmetry_multiplicity
_atom_site_calc_flag
_atom_site_refinement_flags
Yb1 Yb 0.14713(3) 0.14713(3) 0.8750 0.01414(16) Uani 1 2 d S
O1 O 0.3323(5) 0.0722(7) 0.8080(4) 0.0417(16) Uani 1 1 d .
O2 O 0.1113(7) -0.0681(6) 0.8487(5) 0.053(2) Uani 1 1 d .
O3 O 0.2416(6) 0.0922(6) 1.0112(4) 0.0421(16) Uani 1 1 d .
O4 O 0.3135(7) 0.3135(7) 0.8750 0.078(4) Uani 1 2 d S
C1 C 0.3864(10) 0.0000 0.7500 0.033(3) Uani 1 2 d S
C2 C 0.5342(9) 0.0000 0.7500 0.025(2) Uani 1 2 d S
C3 C 0.6019(6) 0.0433(8) 0.8281(5) 0.0231(16) Uani 1 1 d .
H2 H 0.5565 0.0733 0.8798 0.028 Uiso 1 1 calc R
C4 C 0.7383(6) 0.0414(7) 0.8282(4) 0.0199(13) Uani 1 1 d .
C5 C 0.8041(10) 0.0000 0.7500 0.026(2) Uani 1 2 d S
H1 H 0.8949 0.0000 0.7500 0.031 Uiso 1 2 calc SR
C6 C 0.1842(7) 0.0849(8) 1.0877(5) 0.0240(16) Uani 1 1 d .

loop_
_atom_site_aniso_label
_atom_site_aniso_U_11
_atom_site_aniso_U_22
_atom_site_aniso_U_33
_atom_site_aniso_U_23
_atom_site_aniso_U_13
_atom_site_aniso_U_12
Yb1 0.01657(18) 0.01657(18) 0.0093(2) 0.00040(11) -0.00040(11) 0.00538(13)
O1 0.014(3) 0.083(5) 0.028(3) -0.030(3) 0.007(2) 0.004(3)
O2 0.084(5) 0.016(3) 0.059(4) 0.012(3) 0.039(3) -0.003(3)
O3 0.056(4) 0.059(4) 0.011(3) 0.004(2) -0.013(3) 0.026(3)
O4 0.058(4) 0.058(4) 0.117(10) -0.018(6) 0.018(6) -0.027(5)
C1 0.017(6) 0.055(8) 0.028(6) -0.011(6) 0.000 0.000
C2 0.013(5) 0.037(6) 0.025(5) -0.001(5) 0.000 0.000
C3 0.015(3) 0.042(4) 0.012(3) -0.005(3) 0.003(2) -0.003(3)
C4 0.010(3) 0.032(4) 0.017(3) -0.002(3) -0.004(3) 0.001(3)
C5 0.015(5) 0.045(6) 0.017(5) -0.013(5) 0.000 0.000
C6 0.027(4) 0.027(4) 0.018(4) 0.005(3) -0.004(3) 0.001(3)

loop_
_atom_type_symbol
_atom_type_description
_atom_type_scat_dispersion_real
_atom_type_scat_dispersion_imag
_atom_type_scat_source
O O 0.0186 0.0104 'International Tables Vol C Tables 4.2.6.8 and 6.1.1.4'
C C 0.0059 0.0028 'International Tables Vol C Tables 4.2.6.8 and 6.1.1.4'
Yb Yb -1.2448 8.2916 'International Tables Vol C Tables 4.2.6.8 and 6.1.1.4'
H H 0.0000 0.0000 'International Tables Vol C Tables 4.2.6.8 and 6.1.1.4'

loop_
_geom_angle_atom_site_label_1
_geom_angle_atom_site_label_2
_geom_angle_atom_site_label_3
_geom_angle
_geom_angle_site_symmetry_1
_geom_angle_site_symmetry_3
O3 Yb1 O3 165.4(4) . 7_556
O3 Yb1 O1 89.1(2) . 7_556
O3 Yb1 O1 85.8(2) 7_556 7_556
O3 Yb1 O1 85.8(2) . .
O3 Yb1 O1 89.1(2) 7_556 .
O1 Yb1 O1 138.7(3) 7_556 .
O3 Yb1 O2 88.4(3) . .
O3 Yb1 O2 103.4(3) 7_556 .
O1 Yb1 O2 146.3(2) 7_556 .
O1 Yb1 O2 74.6(2) . .
O3 Yb1 O2 103.4(3) . 7_556
O3 Yb1 O2 88.4(3) 7_556 7_556
O1 Yb1 O2 74.6(2) 7_556 7_556
O1 Yb1 O2 146.3(2) . 7_556
O2 Yb1 O2 73.3(3) . 7_556
O3 Yb1 O4 82.71(18) . .
O3 Yb1 O4 82.71(18) 7_556 .
O1 Yb1 O4 69.35(17) 7_556 .
O1 Yb1 O4 69.35(17) . .
O2 Yb1 O4 143.33(17) . .
O2 Yb1 O4 143.33(17) 7_556 .
O3 Yb1 C6 163.9(2) . 7_556
O3 Yb1 C6 18.9(2) 7_556 7_556
O1 Yb1 C6 104.2(2) 7_556 7_556
O1 Yb1 C6 78.2(2) . 7_556
O2 Yb1 C6 85.5(2) . 7_556
O2 Yb1 C6 89.2(2) 7_556 7_556
O4 Yb1 C6 93.30(14) . 7_556
O3 Yb1 C6 18.9(2) . .
O3 Yb1 C6 163.9(2) 7_556 .
O1 Yb1 C6 78.2(2) 7_556 .
O1 Yb1 C6 104.2(2) . .
O2 Yb1 C6 89.2(2) . .
O2 Yb1 C6 85.5(2) 7_556 .
O4 Yb1 C6 93.30(14) . .
C6 Yb1 C6 173.4(3) 7_556 .
C1 O1 Yb1 149.4(6) . .
C6 O2 Yb1 176.0(5) 4_554 .
C6 O3 Yb1 125.3(5) . .
O1 C1 O1 127.1(10) 6_556 .
O1 C1 C2 116.4(5) 6_556 .
O1 C1 C2 116.4(5) . .
C3 C2 C3 120.4(9) . 6_556
C3 C2 C1 119.8(4) . .
C3 C2 C1 119.8(4) 6_556 .
C2 C3 C4 119.5(7) . .
C5 C4 C3 119.5(7) . .
C5 C4 C6 119.2(7) . 5_657
C3 C4 C6 121.4(6) . 5_657
C4 C5 C4 121.5(9) 6_556 .
O2 C6 O3 123.7(7) 3 .
O2 C6 C4 117.9(6) 3 5_657
O3 C6 C4 118.4(6) . 5_657
O2 C6 Yb1 87.9(4) 3 .
O3 C6 Yb1 35.8(3) . .
C4 C6 Yb1 154.1(5) 5_657 .

loop_
_geom_bond_atom_site_label_1
_geom_bond_atom_site_label_2
_geom_bond_distance
_geom_bond_site_symmetry_2
Yb1 O3 2.259(5) .
Yb1 O3 2.259(5) 7_556
Yb1 O1 2.262(5) 7_556
Yb1 O1 2.262(5) .
Yb1 O2 2.266(6) .
Yb1 O2 2.266(6) 7_556
Yb1 O4 2.409(10) .
Yb1 C6 3.152(7) 7_556
Yb1 C6 3.152(7) .
O1 C1 1.245(7) .
O2 C6 1.230(10) 4_554
O3 C6 1.251(9) .
C1 O1 1.245(7) 6_556
C1 C2 1.514(14) .
C2 C3 1.394(8) .
C2 C3 1.394(8) 6_556
C3 C4 1.397(9) .
C4 C5 1.379(9) .
C4 C6 1.515(9) 5_657
C5 C4 1.379(9) 6_556
C6 O2 1.230(10) 3
C6 C4 1.515(9) 5_657

loop_
_platon_squeeze_void_nr
_platon_squeeze_void_average_x
_platon_squeeze_void_average_y
_platon_squeeze_void_average_z
_platon_squeeze_void_volume
_platon_squeeze_void_count_electrons
_platon_squeeze_void_content
1 0.500 0.500 0.235 611 11 ' '
